data_7216284
loop_
_publ_author_name
'Moorthy, J. Narasimha'
'Venkatakrishnan, P.'
'Singh, Ashutosh S.'

_publ_section_title
;
 Molecular self-assembly: 4-formylcoumarins as versatile skeletons for
 complementary multipoint association via weak (C?H?O, C?H?F and C?X?O?C)
 interactions
;
_journal_issue 92
_journal_name_full CrystEngComm
_journal_page_first 507
_journal_paper_doi 10.1039/b315065h
_journal_volume 5
_journal_year 2003
_chemical_formula_sum 'C10 H5 F O3'
_chemical_formula_weight 192.14
_chemical_melting_point 144
_chemical_name_common 6-Fluoro-4-formylcoumarin
_chemical_name_systematic
;
6-Fluoro-4-formylcoumarin
;
_space_group_IT_number 14
_symmetry_cell_setting monoclinic
_symmetry_space_group_name_Hall '-P 2yn'
_symmetry_space_group_name_H-M 'P 1 21/n 1'
_atom_sites_solution_hydrogens geom
_atom_sites_solution_primary direct
_atom_sites_solution_secondary difmap
_audit_creation_method SHELXL-97
_cell_angle_alpha 90.00
_cell_angle_beta 94.230(10)
_cell_angle_gamma 90.00
_cell_formula_units_Z 4
_cell_length_a 6.115(2)
_cell_length_b 8.082(2)
_cell_length_c 16.330(5)
_cell_measurement_reflns_used 25
_cell_measurement_temperature 293(2)
_cell_measurement_theta_max 15
_cell_measurement_theta_min 1
_cell_volume 804.9(4)
_computing_cell_refinement 'CAD 4 Express (Enraf Nonius, 1994)'
_computing_data_collection 'CAD 4 Express (Enraf Nonius, 1994)'
_computing_data_reduction 'X CAD4 (Harms & Wocaldo, 1995)'
_computing_molecular_graphics 'Diamond, 2.1c'
_computing_publication_material 'WINGX Publication routines (Farrugia, 1999) '
_computing_structure_refinement 'SHELXL-97 (Sheldrick, 1997)'
_computing_structure_solution 'SHELXS-97 (Sheldrick, 1990)'
_diffrn_ambient_temperature 293(2)
_diffrn_measured_fraction_theta_full 0.997
_diffrn_measured_fraction_theta_max 0.997
_diffrn_measurement_device_type 'Enraf-Nonius CAD4'
_diffrn_measurement_method omega/2theta
_diffrn_radiation_monochromator graphite
_diffrn_radiation_source 'fine-focus sealed tube'
_diffrn_radiation_type MoK\a
_diffrn_radiation_wavelength 0.71069
_diffrn_reflns_av_R_equivalents 0.0271
_diffrn_reflns_av_sigmaI/netI 0.0547
_diffrn_reflns_limit_h_max 6
_diffrn_reflns_limit_h_min -2
_diffrn_reflns_limit_k_max 9
_diffrn_reflns_limit_k_min 0
_diffrn_reflns_limit_l_max 18
_diffrn_reflns_limit_l_min -18
_diffrn_reflns_number 1439
_diffrn_reflns_theta_full 23.99
_diffrn_reflns_theta_max 23.99
_diffrn_reflns_theta_min 2.50
_diffrn_standards_decay_% 0
_diffrn_standards_interval_count 97
_diffrn_standards_interval_time 60
_diffrn_standards_number 3
_exptl_absorpt_coefficient_mu 0.133
_exptl_absorpt_correction_T_max 'not measured'
_exptl_absorpt_correction_T_min 'not measured'
_exptl_absorpt_correction_type none
_exptl_absorpt_process_details none
_exptl_crystal_colour yellow
_exptl_crystal_density_diffrn 1.586
_exptl_crystal_density_method 'not measured'
_exptl_crystal_description needles
_exptl_crystal_F_000 392
_refine_diff_density_max 0.230
_refine_diff_density_min -0.251
_refine_diff_density_rms 0.063
_refine_ls_extinction_coef 0.004(6)
_refine_ls_extinction_expression Fc^*^==kFc[1+0.001xFc^2^\l^3^/sin(2\q)]^-1/4^
_refine_ls_extinction_method SHELXL
_refine_ls_goodness_of_fit_ref 1.046
_refine_ls_hydrogen_treatment constr
_refine_ls_matrix_type full
_refine_ls_number_parameters 128
_refine_ls_number_reflns 1260
_refine_ls_number_restraints 0
_refine_ls_restrained_S_all 1.046
_refine_ls_R_factor_all 0.1088
_refine_ls_R_factor_gt 0.0597
_refine_ls_shift/su_max 0.000
_refine_ls_shift/su_mean 0.000
_refine_ls_structure_factor_coef Fsqd
_refine_ls_weighting_details 'calc w==1/[\s^2^(Fo^2^)+(0.1015P)^2^+0.1045P] where P==(Fo^2^+2Fc^2^)/3'
_refine_ls_weighting_scheme calc
_refine_ls_wR_factor_gt 0.1563
_refine_ls_wR_factor_ref 0.1782
_reflns_number_gt 742
_reflns_number_total 1260
_reflns_threshold_expression >2sigma(I)
_cod_data_source_file b315065h.txt
_cod_data_source_block 6fluoro-4-formylcoumarin
_cod_original_sg_symbol_H-M P21/n
_cod_database_code 7216284

loop_
_symmetry_equiv_pos_as_xyz
'x, y, z'
'-x+1/2, y+1/2, -z+1/2'
'-x, -y, -z'
'x-1/2, -y-1/2, z-1/2'

loop_
_atom_site_label
_atom_site_type_symbol
_atom_site_fract_x
_atom_site_fract_y
_atom_site_fract_z
_atom_site_U_iso_or_equiv
_atom_site_adp_type
_atom_site_occupancy
_atom_site_symmetry_multiplicity
_atom_site_calc_flag
_atom_site_refinement_flags
C9 C 0.0406(5) 0.2266(4) 0.4253(2) 0.0364(9) Uani 1 1 d .
C4 C 0.0374(5) 0.1798(4) 0.3399(2) 0.0376(9) Uani 1 1 d .
C10 C -0.1341(5) 0.1772(4) 0.4697(2) 0.0401(9) Uani 1 1 d .
C3 C -0.1287(6) 0.0858(4) 0.3068(2) 0.0440(9) Uani 1 1 d .
H3A H -0.1274 0.0539 0.2521 0.053 Uiso 1 1 calc R
C2 C -0.3074(6) 0.0331(5) 0.3528(3) 0.0484(10) Uani 1 1 d .
C5 C 0.2082(6) 0.3185(4) 0.4688(2) 0.0424(9) Uani 1 1 d .
H5A H 0.3286 0.3559 0.4425 0.051 Uiso 1 1 calc R
C8 C -0.1479(6) 0.2125(5) 0.5511(2) 0.0473(10) Uani 1 1 d .
H8A H -0.2674 0.1764 0.5783 0.057 Uiso 1 1 calc R
C11 C 0.2073(6) 0.2244(5) 0.2845(2) 0.0480(10) Uani 1 1 d .
H11A H 0.1950 0.1778 0.2323 0.058 Uiso 1 1 calc R
C6 C 0.1907(6) 0.3511(5) 0.5493(2) 0.0471(10) Uani 1 1 d .
C7 C 0.0183(6) 0.3025(5) 0.5924(2) 0.0528(11) Uani 1 1 d .
H7A H 0.0128 0.3291 0.6476 0.063 Uiso 1 1 calc R
O1 O -0.3049(4) 0.0842(3) 0.43267(16) 0.0487(8) Uani 1 1 d .
O2 O -0.4598(4) -0.0516(4) 0.32708(19) 0.0674(9) Uani 1 1 d .
O3 O 0.3604(5) 0.3151(4) 0.30012(18) 0.0658(9) Uani 1 1 d .
F1 F 0.3529(4) 0.4402(3) 0.59095(15) 0.0716(8) Uani 1 1 d .

loop_
_atom_site_aniso_label
_atom_site_aniso_U_11
_atom_site_aniso_U_22
_atom_site_aniso_U_33
_atom_site_aniso_U_23
_atom_site_aniso_U_13
_atom_site_aniso_U_12
C9 0.0361(19) 0.0276(17) 0.046(2) 0.0059(16) 0.0065(16) 0.0027(14)
C4 0.0338(19) 0.0347(19) 0.044(2) 0.0083(16) 0.0042(15) 0.0028(15)
C10 0.0363(19) 0.0324(19) 0.052(2) 0.0041(17) 0.0051(16) 0.0009(16)
C3 0.044(2) 0.041(2) 0.047(2) -0.0014(18) 0.0050(16) 0.0018(17)
C2 0.043(2) 0.041(2) 0.061(3) -0.0012(19) -0.0001(18) 0.0002(18)
C5 0.0390(19) 0.039(2) 0.049(2) 0.0041(17) 0.0064(16) -0.0025(16)
C8 0.045(2) 0.052(2) 0.046(2) 0.0019(18) 0.0147(18) -0.0004(18)
C11 0.049(2) 0.049(2) 0.047(2) 0.0104(18) 0.0095(18) 0.0053(19)
C6 0.048(2) 0.044(2) 0.048(2) -0.0043(19) -0.0018(18) -0.0060(18)
C7 0.056(2) 0.058(3) 0.045(2) 0.0005(19) 0.0071(19) 0.003(2)
O1 0.0367(14) 0.0498(16) 0.0604(17) -0.0018(14) 0.0096(12) -0.0113(12)
O2 0.0530(17) 0.0661(19) 0.083(2) -0.0126(17) 0.0007(15) -0.0192(15)
O3 0.0552(18) 0.074(2) 0.070(2) 0.0113(16) 0.0124(15) -0.0180(16)
F1 0.0688(16) 0.0788(17) 0.0660(16) -0.0099(14) -0.0030(12) -0.0268(13)

loop_
_atom_type_symbol
_atom_type_description
_atom_type_scat_dispersion_real
_atom_type_scat_dispersion_imag
_atom_type_scat_source
C C 0.0033 0.0016 'International Tables Vol C Tables 4.2.6.8 and 6.1.1.4'
H H 0.0000 0.0000 'International Tables Vol C Tables 4.2.6.8 and 6.1.1.4'
O O 0.0106 0.0060 'International Tables Vol C Tables 4.2.6.8 and 6.1.1.4'
F F 0.0171 0.0103 'International Tables Vol C Tables 4.2.6.8 and 6.1.1.4'

loop_
_geom_angle_atom_site_label_1
_geom_angle_atom_site_label_2
_geom_angle_atom_site_label_3
_geom_angle
C10 C9 C5 116.3(3)
C10 C9 C4 118.2(3)
C5 C9 C4 125.5(3)
C3 C4 C9 119.4(3)
C3 C4 C11 115.9(4)
C9 C4 C11 124.7(3)
C8 C10 O1 116.0(3)
C8 C10 C9 123.4(3)
O1 C10 C9 120.6(3)
C4 C3 C2 122.5(4)
O2 C2 O1 117.2(4)
O2 C2 C3 125.8(4)
O1 C2 C3 117.0(3)
C6 C5 C9 119.0(3)
C10 C8 C7 119.2(4)
O3 C11 C4 126.4(4)
C5 C6 F1 118.7(3)
C5 C6 C7 124.2(3)
F1 C6 C7 117.1(3)
C6 C7 C8 117.8(4)
C2 O1 C10 122.3(3)

loop_
_geom_bond_atom_site_label_1
_geom_bond_atom_site_label_2
_geom_bond_distance
C9 C10 1.393(5)
C9 C5 1.414(5)
C9 C4 1.443(5)
C4 C3 1.349(5)
C4 C11 1.472(5)
C10 C8 1.367(5)
C10 O1 1.389(4)
C3 C2 1.435(5)
C2 O2 1.207(4)
C2 O1 1.368(5)
C5 C6 1.353(5)
C8 C7 1.384(5)
C11 O3 1.201(5)
C6 F1 1.365(4)
C6 C7 1.367(5)

loop_
_geom_torsion_atom_site_label_1
_geom_torsion_atom_site_label_2
_geom_torsion_atom_site_label_3
_geom_torsion_atom_site_label_4
_geom_torsion
C10 C9 C4 C3 -2.3(5)
C5 C9 C4 C3 177.2(3)
C10 C9 C4 C11 179.0(3)
C5 C9 C4 C11 -1.5(5)
C5 C9 C10 C8 -0.4(5)
C4 C9 C10 C8 179.2(3)
C5 C9 C10 O1 -179.0(3)
C4 C9 C10 O1 0.6(5)
C9 C4 C3 C2 1.6(5)
C11 C4 C3 C2 -179.6(3)
C4 C3 C2 O2 -179.5(4)
C4 C3 C2 O1 0.8(5)
C10 C9 C5 C6 0.6(5)
C4 C9 C5 C6 -179.0(3)
O1 C10 C8 C7 179.0(3)
C9 C10 C8 C7 0.4(6)
C3 C4 C11 O3 175.0(4)
C9 C4 C11 O3 -6.3(6)
C9 C5 C6 F1 -179.8(3)
C9 C5 C6 C7 -0.8(6)
C5 C6 C7 C8 0.8(6)
F1 C6 C7 C8 179.8(3)
C10 C8 C7 C6 -0.5(6)
O2 C2 O1 C10 177.7(3)
C3 C2 O1 C10 -2.6(5)
C8 C10 O1 C2 -176.8(3)
C9 C10 O1 C2 1.9(5)
